data_2205784
loop_
_publ_author_name
'Arulsamy, Navamoney'
'Bohle, D. Scott'

_publ_section_title
;
 Disodium 3-oxobutane-2,2-diylbis(diazeniumdiolate) dihydrate
;
_journal_issue 5
_journal_name_full 'Acta Crystallographica Section E'
_journal_page_first m838
_journal_page_last m840
_journal_paper_doi 10.1107/S1600536805009803
_journal_volume 61
_journal_year 2005
_chemical_formula_iupac '2Na + , C4 H6 N4 O5 2- , 2H2 O'
_chemical_formula_moiety '2Na + , C4 H6 N4 O5 2- , 2H2 O'
_chemical_formula_sum 'C4 H10 N4 Na2 O7'
_chemical_formula_weight 272.14
_chemical_name_systematic
;
Disodium 3-oxobutane-2,2-diylbis(diazeniumdiolate) dihydrate
;
_space_group_IT_number 2
_symmetry_cell_setting triclinic
_symmetry_space_group_name_Hall '-P 1'
_symmetry_space_group_name_H-M 'P -1'
_atom_sites_solution_hydrogens geom
_atom_sites_solution_primary direct
_atom_sites_solution_secondary difmap
_cell_angle_alpha 92.620(10)
_cell_angle_beta 103.420(10)
_cell_angle_gamma 96.890(10)
_cell_formula_units_Z 2
_cell_length_a 6.6250(10)
_cell_length_b 8.5250(10)
_cell_length_c 9.821(2)
_cell_measurement_reflns_used 27
_cell_measurement_temperature 298(2)
_cell_measurement_theta_max 12.49
_cell_measurement_theta_min 4.82
_cell_volume 534.07(15)
_computing_cell_refinement XSCANS
_computing_data_collection 'XSCANS (Bruker, Year?)'
_computing_data_reduction 'SHELXTL (Bruker, 1997)'
_computing_molecular_graphics SHELXTL
_computing_publication_material SHELXTL
_computing_structure_refinement 'SHELXL97 (Sheldrick, 1997)'
_computing_structure_solution 'SHELXS97 (Sheldrick, 1997)'
_diffrn_ambient_temperature 298(2)
_diffrn_measured_fraction_theta_full 0.989
_diffrn_measured_fraction_theta_max 0.989
_diffrn_measurement_device_type 'Bruker P4'
_diffrn_measurement_method \w
_diffrn_radiation_monochromator graphite
_diffrn_radiation_source 'fine-focus sealed tube'
_diffrn_radiation_type MoK\a
_diffrn_radiation_wavelength 0.71073
_diffrn_reflns_av_R_equivalents 0.0108
_diffrn_reflns_av_sigmaI/netI 0.0194
_diffrn_reflns_limit_h_max 1
_diffrn_reflns_limit_h_min -7
_diffrn_reflns_limit_k_max 10
_diffrn_reflns_limit_k_min -10
_diffrn_reflns_limit_l_max 11
_diffrn_reflns_limit_l_min -11
_diffrn_reflns_number 2371
_diffrn_reflns_theta_full 25.00
_diffrn_reflns_theta_max 25.00
_diffrn_reflns_theta_min 2.14
_diffrn_standards_decay_% 1
_diffrn_standards_interval_count 97
_diffrn_standards_number 3
_exptl_absorpt_coefficient_mu 0.221
_exptl_absorpt_correction_type none
_exptl_crystal_colour colorless
_exptl_crystal_density_diffrn 1.692
_exptl_crystal_density_meas ?
_exptl_crystal_density_method .
_exptl_crystal_description chunk
_exptl_crystal_F_000 280
_exptl_crystal_size_max 0.76
_exptl_crystal_size_mid 0.52
_exptl_crystal_size_min 0.44
_refine_diff_density_max 0.659
_refine_diff_density_min -0.563
_refine_ls_extinction_method none
_refine_ls_goodness_of_fit_ref 1.051
_refine_ls_hydrogen_treatment mixed
_refine_ls_matrix_type full
_refine_ls_number_parameters 170
_refine_ls_number_reflns 1854
_refine_ls_number_restraints 0
_refine_ls_restrained_S_all 1.051
_refine_ls_R_factor_all 0.0455
_refine_ls_R_factor_gt 0.0434
_refine_ls_shift/su_max 0.003
_refine_ls_shift/su_mean 0.000
_refine_ls_structure_factor_coef Fsqd
_refine_ls_weighting_details 'calc w = 1/[\s^2^(Fo^2^)+(0.0571P)^2^+0.5532P] where P = (Fo^2^+2Fc^2^)/3'
_refine_ls_weighting_scheme calc
_refine_ls_wR_factor_gt 0.1146
_refine_ls_wR_factor_ref 0.1169
_reflns_number_gt 1751
_reflns_number_total 1854
_reflns_threshold_expression I>2\s(I)
_cod_data_source_file om6232.cif
_cod_data_source_block I
_cod_database_code 2205784
_cod_database_fobs_code 2205784

loop_
_symmetry_equiv_pos_as_xyz
'x, y, z'
'-x, -y, -z'

loop_
_atom_site_label
_atom_site_fract_x
_atom_site_fract_y
_atom_site_fract_z
_atom_site_U_iso_or_equiv
_atom_site_adp_type
_atom_site_calc_flag
_atom_site_refinement_flags
_atom_site_occupancy
_atom_site_type_symbol
Na1 0.07100(16) -0.16434(11) 0.87931(11) 0.0384(3) Uani d . 1 Na
Na2 0.28453(14) 0.52215(11) 1.09131(10) 0.0334(3) Uani d . 1 Na
C1 0.4168(6) 0.2147(4) 0.4625(3) 0.0605(9) Uani d . 1 C
H1A 0.5478 0.2490 0.4400 0.091 Uiso calc R 1 H
H1B 0.3036 0.2331 0.3867 0.091 Uiso calc R 1 H
H1C 0.4069 0.1036 0.4766 0.091 Uiso calc R 1 H
C2 0.4048(4) 0.3053(3) 0.5936(3) 0.0355(6) Uani d . 1 C
O2C 0.5380(3) 0.4121(2) 0.6510(2) 0.0484(5) Uani d . 1 O
C3 0.2051(3) 0.2673(2) 0.6479(2) 0.0249(5) Uani d . 1 C
N1 0.1975(3) 0.1101(2) 0.70473(18) 0.0228(4) Uani d . 1 N
O1 0.0239(2) 0.04829(18) 0.73319(18) 0.0306(4) Uani d . 1 O
N2 0.3711(3) 0.0503(2) 0.7332(2) 0.0287(4) Uani d . 1 N
O2 0.3599(3) -0.08151(19) 0.79023(19) 0.0361(4) Uani d . 1 O
N3 0.2110(3) 0.3804(2) 0.76766(18) 0.0231(4) Uani d . 1 N
O3 0.3506(2) 0.37198(19) 0.88527(15) 0.0299(4) Uani d . 1 O
N4 0.0706(3) 0.4745(2) 0.7505(2) 0.0298(4) Uani d . 1 N
O4 0.0762(3) 0.56230(19) 0.86220(17) 0.0362(4) Uani d . 1 O
C4 0.0132(4) 0.2700(3) 0.5280(3) 0.0409(6) Uani d . 1 C
H4A -0.0024 0.1790 0.4633 0.061 Uiso calc R 1 H
H4B 0.0301 0.3647 0.4803 0.061 Uiso calc R 1 H
H4C -0.1092 0.2679 0.5649 0.061 Uiso calc R 1 H
O1W 0.2078(3) -0.2060(2) 1.1189(2) 0.0375(4) Uani d . 1 O
H1 0.133(6) -0.167(4) 1.162(4) 0.058(10) Uiso d . 1 H
H2 0.321(6) -0.157(4) 1.155(4) 0.056(10) Uiso d . 1 H
O2W -0.2700(4) -0.1986(4) 0.9056(3) 0.0699(8) Uani d . 1 O
H3 -0.287(6) -0.212(4) 0.990(4) 0.064(11) Uiso d . 1 H
H4 -0.356(9) -0.154(6) 0.874(6) 0.107(18) Uiso d . 1 H

loop_
_atom_site_aniso_label
_atom_site_aniso_U_11
_atom_site_aniso_U_22
_atom_site_aniso_U_33
_atom_site_aniso_U_12
_atom_site_aniso_U_13
_atom_site_aniso_U_23
Na1 0.0400(6) 0.0338(5) 0.0504(6) 0.0122(4) 0.0225(5) 0.0168(4)
Na2 0.0320(5) 0.0341(5) 0.0344(5) 0.0055(4) 0.0087(4) -0.0023(4)
C1 0.070(2) 0.063(2) 0.0520(18) -0.0056(16) 0.0316(16) -0.0109(15)
C2 0.0413(14) 0.0315(12) 0.0327(12) 0.0012(11) 0.0086(10) 0.0039(10)
O2C 0.0502(11) 0.0493(11) 0.0436(11) -0.0062(9) 0.0138(9) 0.0004(9)
C3 0.0335(11) 0.0197(10) 0.0205(10) 0.0042(8) 0.0046(9) -0.0004(8)
N1 0.0230(9) 0.0197(8) 0.0257(9) 0.0021(7) 0.0066(7) -0.0009(7)
O1 0.0228(8) 0.0264(8) 0.0451(9) 0.0037(6) 0.0128(7) 0.0046(7)
N2 0.0252(10) 0.0260(9) 0.0366(10) 0.0070(7) 0.0086(8) 0.0048(8)
O2 0.0319(9) 0.0321(9) 0.0489(10) 0.0135(7) 0.0126(8) 0.0146(8)
N3 0.0272(9) 0.0203(8) 0.0207(9) 0.0044(7) 0.0028(7) 0.0011(7)
O3 0.0315(8) 0.0351(9) 0.0199(8) 0.0068(7) -0.0006(6) -0.0014(6)
N4 0.0363(11) 0.0249(9) 0.0298(10) 0.0089(8) 0.0087(8) 0.0017(8)
O4 0.0483(10) 0.0288(8) 0.0348(9) 0.0118(7) 0.0146(8) -0.0038(7)
C4 0.0504(15) 0.0367(13) 0.0290(12) 0.0110(11) -0.0054(11) -0.0018(10)
O1W 0.0288(9) 0.0365(10) 0.0460(11) 0.0030(8) 0.0097(8) -0.0099(8)
O2W 0.0448(13) 0.115(2) 0.0723(17) 0.0435(14) 0.0324(12) 0.0616(16)

loop_
_atom_type_symbol
_atom_type_description
_atom_type_scat_dispersion_real
_atom_type_scat_dispersion_imag
_atom_type_scat_source
C C 0.0033 0.0016 'International Tables Vol C Tables 4.2.6.8 and 6.1.1.4'
H H 0.0000 0.0000 'International Tables Vol C Tables 4.2.6.8 and 6.1.1.4'
N N 0.0061 0.0033 'International Tables Vol C Tables 4.2.6.8 and 6.1.1.4'
O O 0.0106 0.0060 'International Tables Vol C Tables 4.2.6.8 and 6.1.1.4'
Na Na 0.0362 0.0249 'International Tables Vol C Tables 4.2.6.8 and 6.1.1.4'

loop_
_geom_angle_atom_site_label_1
_geom_angle_atom_site_label_2
_geom_angle_atom_site_label_3
_geom_angle_site_symmetry_1
_geom_angle_site_symmetry_3
_geom_angle
_geom_angle_publ_flag
O2W Na1 O2 . . 160.36(9) ?
O2W Na1 O4 . 1_545 91.43(9) ?
O2 Na1 O4 . 1_545 99.60(7) ?
O2W Na1 O1 . . 95.10(8) ?
O2 Na1 O1 . . 66.06(6) ?
O4 Na1 O1 1_545 . 139.92(8) ?
O2W Na1 O1W . . 91.92(9) ?
O2 Na1 O1W . . 105.93(8) ?
O4 Na1 O1W 1_545 . 79.80(7) ?
O1 Na1 O1W . . 139.18(8) ?
O2W Na1 Na2 . 1_545 100.03(7) ?
O2 Na1 Na2 . 1_545 98.85(5) ?
O4 Na1 Na2 1_545 1_545 40.02(5) ?
O1 Na1 Na2 . 1_545 164.86(5) ?
O1W Na1 Na2 . 1_545 41.06(5) ?
O2W Na1 Na2 . 2_557 48.12(8) ?
O2 Na1 Na2 . 2_557 141.73(6) ?
O4 Na1 Na2 1_545 2_557 43.48(5) ?
O1 Na1 Na2 . 2_557 131.58(6) ?
O1W Na1 Na2 . 2_557 80.70(6) ?
Na2 Na1 Na2 1_545 2_557 61.12(3) ?
O2W Na1 Na1 . 2_557 64.33(9) ?
O2 Na1 Na1 . 2_557 113.62(6) ?
O4 Na1 Na1 1_545 2_557 139.97(6) ?
O1 Na1 Na1 . 2_557 76.78(5) ?
O1W Na1 Na1 . 2_557 70.34(6) ?
Na2 Na1 Na1 1_545 2_557 110.09(4) ?
Na2 Na1 Na1 2_557 2_557 104.17(4) ?
O4 Na2 O3 . 2_667 110.66(7) ?
O4 Na2 O1W . 1_565 76.85(7) ?
O3 Na2 O1W 2_667 1_565 88.57(7) ?
O4 Na2 O3 . . 62.74(6) ?
O3 Na2 O3 2_667 . 80.81(6) ?
O1W Na2 O3 1_565 . 130.56(7) ?
O4 Na2 O2C . 2_667 157.05(7) ?
O3 Na2 O2C 2_667 2_667 70.61(6) ?
O1W Na2 O2C 1_565 2_667 80.30(7) ?
O3 Na2 O2C . 2_667 137.63(7) ?
O4 Na2 O4 . 2_567 82.37(7) ?
O3 Na2 O4 2_667 2_567 164.26(7) ?
O1W Na2 O4 1_565 2_567 85.84(7) ?
O3 Na2 O4 . 2_567 113.85(6) ?
O2C Na2 O4 2_667 2_567 93.92(7) ?
O4 Na2 O2W . 2_557 104.45(8) ?
O3 Na2 O2W 2_667 2_557 106.42(7) ?
O1W Na2 O2W 1_565 2_557 162.94(8) ?
O3 Na2 O2W . 2_557 61.69(7) ?
O2C Na2 O2W 2_667 2_557 96.76(8) ?
O4 Na2 O2W 2_567 2_557 77.57(6) ?
O4 Na2 Na1 . 1_565 38.44(4) ?
O3 Na2 Na1 2_667 1_565 95.18(5) ?
O1W Na2 Na1 1_565 1_565 39.62(5) ?
O3 Na2 Na1 . 1_565 93.20(5) ?
O2C Na2 Na1 2_667 1_565 119.35(6) ?
O4 Na2 Na1 2_567 1_565 89.88(5) ?
O2W Na2 Na1 2_557 1_565 142.63(7) ?
O4 Na2 Na1 . 2_557 91.97(5) ?
O3 Na2 Na1 2_667 2_557 144.02(5) ?
O1W Na2 Na1 1_565 2_557 124.66(6) ?
O3 Na2 Na1 . 2_557 85.72(5) ?
O2C Na2 Na1 2_667 2_557 99.29(6) ?
O4 Na2 Na1 2_567 2_557 38.82(4) ?
O2W Na2 Na1 2_557 2_557 38.87(5) ?
Na1 Na2 Na1 1_565 2_557 118.88(3) ?
O4 Na2 Na2 . 2_567 42.67(5) ?
O3 Na2 Na2 2_667 2_567 152.31(6) ?
O1W Na2 Na2 1_565 2_567 78.68(6) ?
O3 Na2 Na2 . 2_567 88.93(5) ?
O2C Na2 Na2 2_667 2_567 129.81(6) ?
O4 Na2 Na2 2_567 2_567 39.70(4) ?
O2W Na2 Na2 2_557 2_567 90.78(6) ?
Na1 Na2 Na2 1_565 2_567 59.58(3) ?
Na1 Na2 Na2 2_557 2_567 59.30(3) ?
O4 Na2 Na2 . 2_667 85.63(6) ?
O3 Na2 Na2 2_667 2_667 41.05(4) ?
O1W Na2 Na2 1_565 2_667 114.61(7) ?
O3 Na2 Na2 . 2_667 39.75(4) ?
O2C Na2 Na2 2_667 2_667 106.05(6) ?
O4 Na2 Na2 2_567 2_667 153.19(6) ?
O2W Na2 Na2 2_557 2_667 82.39(6) ?
Na1 Na2 Na2 1_565 2_667 95.48(4) ?
Na1 Na2 Na2 2_557 2_667 118.33(4) ?
Na2 Na2 Na2 2_567 2_667 124.14(5) ?
C2 C1 H1A . . 109.5 ?
C2 C1 H1B . . 109.5 ?
H1A C1 H1B . . 109.5 ?
C2 C1 H1C . . 109.5 ?
H1A C1 H1C . . 109.5 ?
H1B C1 H1C . . 109.5 ?
O2C C2 C1 . . 122.1(3) ?
O2C C2 C3 . . 120.1(2) ?
C1 C2 C3 . . 117.6(2) ?
C2 O2C Na2 . 2_667 130.70(17) ?
N1 C3 N3 . . 105.18(16) ?
N1 C3 C4 . . 109.51(18) ?
N3 C3 C4 . . 112.41(18) ?
N1 C3 C2 . . 110.63(18) ?
N3 C3 C2 . . 109.71(18) ?
C4 C3 C2 . . 109.34(19) ?
N2 N1 O1 . . 124.89(17) y
N2 N1 C3 . . 116.45(17) y
O1 N1 C3 . . 118.40(17) y
N1 O1 Na1 . . 112.62(12) ?
O2 N2 N1 . . 114.19(17) y
N2 O2 Na1 . . 119.91(13) ?
N4 N3 O3 . . 124.93(17) y
N4 N3 C3 . . 117.00(17) y
O3 N3 C3 . . 117.97(16) y
N3 O3 Na2 . 2_667 120.39(13) ?
N3 O3 Na2 . . 113.70(12) ?
Na2 O3 Na2 2_667 . 99.19(6) ?
N3 N4 O4 . . 113.62(18) y
N4 O4 Na1 . 1_565 126.84(14) ?
N4 O4 Na2 . . 123.29(13) ?
Na1 O4 Na2 1_565 . 101.54(7) ?
N4 O4 Na2 . 2_567 102.52(13) ?
Na1 O4 Na2 1_565 2_567 97.70(7) ?
Na2 O4 Na2 . 2_567 97.63(7) ?
C3 C4 H4A . . 109.5 ?
C3 C4 H4B . . 109.5 ?
H4A C4 H4B . . 109.5 ?
C3 C4 H4C . . 109.5 ?
H4A C4 H4C . . 109.5 ?
H4B C4 H4C . . 109.5 ?
Na1 O1W Na2 . 1_545 99.32(7) ?
Na1 O1W H1 . . 106(2) ?
Na2 O1W H1 1_545 . 132(3) ?
Na1 O1W H2 . . 116(3) ?
Na2 O1W H2 1_545 . 103(3) ?
H1 O1W H2 . . 102(3) ?
Na1 O2W Na2 . 2_557 93.01(9) ?
Na1 O2W H3 . . 117(2) ?
Na2 O2W H3 2_557 . 79(2) ?
Na1 O2W H4 . . 128(4) ?
Na2 O2W H4 2_557 . 127(4) ?
H3 O2W H4 . . 104(5) ?

loop_
_geom_bond_atom_site_label_1
_geom_bond_atom_site_label_2
_geom_bond_site_symmetry_2
_geom_bond_distance
_geom_bond_publ_flag
Na1 O2W . 2.318(2) y
Na1 O2 . 2.3317(19) y
Na1 O4 1_545 2.3336(19) y
Na1 O1 . 2.3682(18) y
Na1 O1W . 2.377(2) y
Na1 Na2 1_545 3.6781(14) y
Na1 Na2 2_557 3.6889(14) y
Na1 Na1 2_557 3.926(2) y
Na2 O4 . 2.414(2) y
Na2 O3 2_667 2.4311(19) y
Na2 O1W 1_565 2.448(2) y
Na2 O3 . 2.4968(18) y
Na2 O2C 2_667 2.536(2) y
Na2 O4 2_567 2.561(2) y
Na2 O2W 2_557 2.750(3) ?
Na2 Na1 1_565 3.6781(14) ?
Na2 Na1 2_557 3.6889(14) ?
Na2 Na2 2_567 3.7457(19) y
Na2 Na2 2_667 3.7528(19) y
C1 C2 . 1.494(4) ?
C1 H1A . 0.9600 ?
C1 H1B . 0.9600 ?
C1 H1C . 0.9600 ?
C2 O2C . 1.206(3) ?
C2 C3 . 1.543(3) ?
O2C Na2 2_667 2.536(2) ?
C3 N1 . 1.475(3) y
C3 N3 . 1.476(3) y
C3 C4 . 1.523(3) ?
N1 N2 . 1.290(3) y
N1 O1 . 1.303(2) y
N2 O2 . 1.280(2) y
N3 N4 . 1.287(3) y
N3 O3 . 1.312(2) y
O3 Na2 2_667 2.4311(19) ?
N4 O4 . 1.290(2) y
O4 Na1 1_565 2.3336(19) ?
O4 Na2 2_567 2.561(2) ?
C4 H4A . 0.9600 ?
C4 H4B . 0.9600 ?
C4 H4C . 0.9600 ?
O1W Na2 1_545 2.448(2) ?
O1W H1 . 0.81(4) ?
O1W H2 . 0.80(4) ?
O2W Na2 2_557 2.750(3) ?
O2W H3 . 0.87(4) ?
O2W H4 . 0.74(6) ?

loop_
_geom_hbond_atom_site_label_D
_geom_hbond_atom_site_label_H
_geom_hbond_atom_site_label_A
_geom_hbond_site_symmetry_A
_geom_hbond_distance_DH
_geom_hbond_distance_HA
_geom_hbond_distance_DA
_geom_hbond_angle_DHA
O1W H1 O1 2_557 0.81(4) 1.96(4) 2.761(3) 173(3)
O2W H3 O3 2_557 0.87(4) 1.94(4) 2.699(3) 144(3)
O2W H4 O2 1_455 0.74(6) 2.05(6) 2.774(3) 166(6)

loop_
_geom_torsion_atom_site_label_1
_geom_torsion_atom_site_label_2
_geom_torsion_atom_site_label_3
_geom_torsion_atom_site_label_4
_geom_torsion
_geom_torsion_publ_flag
O1 N1 N2 O2 1.9(3) y
O3 N3 N4 O4 -0.7(3) y
